data_7210760
loop_
_publ_author_name
'Panini, Piyush'
'Chopra, Deepak'

_publ_section_title
;
 Quantitative insights into energy contributions of intermolecular
 interactions in fluorine and trifluoromethyl substituted isomeric
 N-phenylacetamides and N-methylbenzamides
;
_journal_issue 18
_journal_name_full CrystEngComm
_journal_page_first 3711
_journal_paper_doi 10.1039/c3ce40111a
_journal_volume 15
_journal_year 2013
_chemical_formula_moiety 'C9 H8 F3 N O'
_chemical_formula_sum 'C9 H8 F3 N O'
_chemical_formula_weight 203.16
_space_group_IT_number 61
_symmetry_cell_setting orthorhombic
_symmetry_Int_Tables_number 61
_symmetry_space_group_name_Hall '-P 2ac 2ab'
_symmetry_space_group_name_H-M 'P b c a'
_atom_sites_solution_hydrogens geom
_atom_sites_solution_primary direct
_atom_sites_solution_secondary difmap
_audit_creation_method SHELXL-97
_cell_angle_alpha 90.00
_cell_angle_beta 90.00
_cell_angle_gamma 90.00
_cell_formula_units_Z 8
_cell_length_a 9.6701(5)
_cell_length_b 9.2755(4)
_cell_length_c 19.8362(11)
_cell_measurement_reflns_used 3421
_cell_measurement_temperature 100(2)
_cell_measurement_theta_max 30.44
_cell_measurement_theta_min 2.94
_cell_volume 1779.21(16)
_computing_structure_refinement 'SHELXL-97 (Sheldrick, 1997)'
_computing_structure_solution 'SHELXS-97 (Sheldrick, 1990)'
_diffrn_ambient_temperature 100(2)
_diffrn_measured_fraction_theta_full 0.999
_diffrn_measured_fraction_theta_max 0.999
_diffrn_radiation_monochromator graphite
_diffrn_radiation_source 'fine-focus sealed tube'
_diffrn_radiation_type MoK\a
_diffrn_radiation_wavelength 0.71073
_diffrn_reflns_av_R_equivalents 0.0279
_diffrn_reflns_av_sigmaI/netI 0.0235
_diffrn_reflns_limit_h_max 11
_diffrn_reflns_limit_h_min -11
_diffrn_reflns_limit_k_max 10
_diffrn_reflns_limit_k_min -11
_diffrn_reflns_limit_l_max 12
_diffrn_reflns_limit_l_min -23
_diffrn_reflns_number 7655
_diffrn_reflns_theta_full 24.99
_diffrn_reflns_theta_max 24.99
_diffrn_reflns_theta_min 2.05
_exptl_absorpt_coefficient_mu 0.142
_exptl_absorpt_correction_T_max 0.9860
_exptl_absorpt_correction_T_min 0.9481
_exptl_absorpt_correction_type multi-scan
_exptl_absorpt_process_details SADABS
_exptl_crystal_colour colourless
_exptl_crystal_density_diffrn 1.517
_exptl_crystal_density_method 'not measured'
_exptl_crystal_description plate
_exptl_crystal_F_000 832
_exptl_crystal_size_max 0.38
_exptl_crystal_size_mid 0.18
_exptl_crystal_size_min 0.10
_refine_diff_density_max 0.468
_refine_diff_density_min -0.242
_refine_diff_density_rms 0.054
_refine_ls_extinction_method none
_refine_ls_goodness_of_fit_ref 1.068
_refine_ls_hydrogen_treatment constr
_refine_ls_matrix_type full
_refine_ls_number_parameters 128
_refine_ls_number_reflns 1566
_refine_ls_number_restraints 0
_refine_ls_restrained_S_all 1.068
_refine_ls_R_factor_all 0.0477
_refine_ls_R_factor_gt 0.0424
_refine_ls_shift/su_max 0.000
_refine_ls_shift/su_mean 0.000
_refine_ls_structure_factor_coef Fsqd
_refine_ls_weighting_details 'calc w=1/[\s^2^(Fo^2^)+(0.0664P)^2^+0.8723P] where P=(Fo^2^+2Fc^2^)/3'
_refine_ls_weighting_scheme calc
_refine_ls_wR_factor_gt 0.1163
_refine_ls_wR_factor_ref 0.1205
_reflns_number_gt 1373
_reflns_number_total 1566
_reflns_threshold_expression >2sigma(I)
_cod_data_source_file c3ce40111a.txt
_cod_data_source_block AC-6
_cod_depositor_comments
;
The following automatic conversions were performed:

'_symmetry_cell_setting' value 'Orthorhombic' changed to
'orthorhombic' according to
/home/saulius/struct/CIF-dictionaries/cif_core.dic dictionary named
'cif_core.dic' version 2.4.2 from 2011-04-26.

Automatic conversion script
Id: cif_fix_values 1891 2012-01-12 08:04:46Z andrius 

The following automatic conversions were performed:

data name '_iucr_refine_instruction_details' was replaced with
'_iucr_refine_instructions_details' as specified in the replacement
file 'data/replacement-values/replacement_tags.lst'.

Automatic conversion script
Id: cif_correct_tags 9268 2022-04-12 08:56:07Z antanas 
;
_cod_database_code 7210760

loop_
_symmetry_equiv_pos_as_xyz
'x, y, z'
'x+1/2, -y+1/2, -z'
'-x, y+1/2, -z+1/2'
'-x+1/2, -y, z+1/2'
'-x, -y, -z'
'-x-1/2, y-1/2, z'
'x, -y-1/2, z-1/2'
'x-1/2, y, -z-1/2'

loop_
_atom_site_label
_atom_site_type_symbol
_atom_site_fract_x
_atom_site_fract_y
_atom_site_fract_z
_atom_site_U_iso_or_equiv
_atom_site_adp_type
_atom_site_occupancy
_atom_site_symmetry_multiplicity
_atom_site_calc_flag
_atom_site_refinement_flags
F1 F 0.85751(12) 1.00256(13) 0.52117(6) 0.0405(4) Uani 1 1 d .
F2 F 0.76664(14) 0.82501(13) 0.57272(5) 0.0435(4) Uani 1 1 d .
F3 F 0.63755(12) 0.98481(13) 0.52786(6) 0.0403(4) Uani 1 1 d .
O1 O 0.96697(14) 0.50880(14) 0.26105(6) 0.0309(4) Uani 1 1 d .
N1 N 0.74131(13) 0.53969(16) 0.28979(7) 0.0187(4) Uani 1 1 d .
H1 H 0.6570 0.5126 0.2790 0.022 Uiso 1 1 calc R
C1 C 0.75116(16) 0.63786(19) 0.34384(8) 0.0174(4) Uani 1 1 d .
C2 C 0.87589(17) 0.67739(19) 0.37388(8) 0.0219(4) Uani 1 1 d .
H2 H 0.9609 0.6411 0.3569 0.026 Uiso 1 1 calc R
C3 C 0.87501(17) 0.77007(19) 0.42876(8) 0.0219(4) Uani 1 1 d .
H3 H 0.9600 0.7976 0.4490 0.026 Uiso 1 1 calc R
C4 C 0.75171(16) 0.82312(18) 0.45443(8) 0.0190(4) Uani 1 1 d .
C5 C 0.62770(17) 0.78718(19) 0.42310(8) 0.0212(4) Uani 1 1 d .
H5 H 0.5431 0.8260 0.4394 0.025 Uiso 1 1 calc R
C6 C 0.62742(17) 0.69514(19) 0.36833(8) 0.0215(4) Uani 1 1 d .
H6 H 0.5425 0.6707 0.3472 0.026 Uiso 1 1 calc R
C7 C 0.84396(18) 0.48140(19) 0.25227(9) 0.0219(4) Uani 1 1 d .
C8 C 0.7965(2) 0.3795(2) 0.19774(9) 0.0288(4) Uani 1 1 d .
H8A H 0.8332 0.2829 0.2066 0.043 Uiso 1 1 calc R
H8B H 0.8302 0.4135 0.1539 0.043 Uiso 1 1 calc R
H8C H 0.6952 0.3760 0.1972 0.043 Uiso 1 1 calc R
C9 C 0.75307(16) 0.9091(2) 0.51779(9) 0.0209(4) Uani 1 1 d .

loop_
_atom_site_aniso_label
_atom_site_aniso_U_11
_atom_site_aniso_U_22
_atom_site_aniso_U_33
_atom_site_aniso_U_23
_atom_site_aniso_U_13
_atom_site_aniso_U_12
F1 0.0382(7) 0.0427(7) 0.0407(7) -0.0176(5) 0.0100(5) -0.0209(6)
F2 0.0815(10) 0.0289(7) 0.0200(6) 0.0026(5) -0.0014(5) 0.0034(6)
F3 0.0314(7) 0.0485(8) 0.0410(7) -0.0200(5) -0.0035(5) 0.0149(6)
O1 0.0197(7) 0.0408(8) 0.0321(7) -0.0050(6) 0.0039(5) -0.0009(6)
N1 0.0133(7) 0.0222(8) 0.0206(7) -0.0010(6) -0.0009(5) -0.0009(5)
C1 0.0153(8) 0.0171(8) 0.0198(8) 0.0040(7) 0.0012(6) -0.0002(6)
C2 0.0141(8) 0.0261(10) 0.0256(9) -0.0008(7) 0.0014(6) 0.0007(7)
C3 0.0160(9) 0.0241(9) 0.0255(9) 0.0003(7) -0.0025(6) -0.0027(7)
C4 0.0202(9) 0.0158(8) 0.0209(9) 0.0036(7) 0.0013(6) -0.0006(6)
C5 0.0155(9) 0.0238(9) 0.0244(9) 0.0007(7) 0.0026(6) 0.0025(7)
C6 0.0138(9) 0.0264(9) 0.0241(8) 0.0004(7) -0.0016(6) 0.0000(7)
C7 0.0204(9) 0.0244(9) 0.0210(8) 0.0043(7) 0.0012(7) 0.0009(7)
C8 0.0311(10) 0.0312(10) 0.0241(9) -0.0033(8) 0.0031(8) 0.0014(9)
C9 0.0176(9) 0.0202(9) 0.0249(9) 0.0032(7) 0.0007(6) -0.0006(7)

loop_
_atom_type_symbol
_atom_type_description
_atom_type_scat_dispersion_real
_atom_type_scat_dispersion_imag
_atom_type_scat_source
C C 0.0033 0.0016 'International Tables Vol C Tables 4.2.6.8 and 6.1.1.4'
H H 0.0000 0.0000 'International Tables Vol C Tables 4.2.6.8 and 6.1.1.4'
N N 0.0061 0.0033 'International Tables Vol C Tables 4.2.6.8 and 6.1.1.4'
O O 0.0106 0.0060 'International Tables Vol C Tables 4.2.6.8 and 6.1.1.4'
F F 0.0171 0.0103 'International Tables Vol C Tables 4.2.6.8 and 6.1.1.4'

loop_
_geom_angle_atom_site_label_1
_geom_angle_atom_site_label_2
_geom_angle_atom_site_label_3
_geom_angle
C7 N1 C1 128.80(14)
C7 N1 H1 115.6
C1 N1 H1 115.6
C2 C1 C6 119.50(16)
C2 C1 N1 123.59(14)
C6 C1 N1 116.90(14)
C3 C2 C1 119.54(16)
C3 C2 H2 120.2
C1 C2 H2 120.2
C4 C3 C2 120.89(15)
C4 C3 H3 119.6
C2 C3 H3 119.6
C3 C4 C5 119.47(16)
C3 C4 C9 119.51(15)
C5 C4 C9 120.88(15)
C6 C5 C4 120.07(15)
C6 C5 H5 120.0
C4 C5 H5 120.0
C5 C6 C1 120.46(15)
C5 C6 H6 119.8
C1 C6 H6 119.8
O1 C7 N1 123.33(16)
O1 C7 C8 121.74(16)
N1 C7 C8 114.92(15)
C7 C8 H8A 109.5
C7 C8 H8B 109.5
H8A C8 H8B 109.5
C7 C8 H8C 109.5
H8A C8 H8C 109.5
H8B C8 H8C 109.5
F1 C9 F3 106.51(15)
F1 C9 F2 105.20(14)
F3 C9 F2 105.39(14)
F1 C9 C4 113.43(14)
F3 C9 C4 113.63(14)
F2 C9 C4 111.97(15)

loop_
_geom_bond_atom_site_label_1
_geom_bond_atom_site_label_2
_geom_bond_distance
F1 C9 1.333(2)
F2 C9 1.346(2)
F3 C9 1.335(2)
O1 C7 1.229(2)
N1 C7 1.353(2)
N1 C1 1.410(2)
N1 H1 0.8800
C1 C2 1.394(2)
C1 C6 1.396(2)
C2 C3 1.387(2)
C2 H2 0.9500
C3 C4 1.387(2)
C3 H3 0.9500
C4 C5 1.391(2)
C4 C9 1.488(2)
C5 C6 1.382(2)
C5 H5 0.9500
C6 H6 0.9500
C7 C8 1.508(3)
C8 H8A 0.9800
C8 H8B 0.9800
C8 H8C 0.9800

loop_
_geom_torsion_atom_site_label_1
_geom_torsion_atom_site_label_2
_geom_torsion_atom_site_label_3
_geom_torsion_atom_site_label_4
_geom_torsion
C7 N1 C1 C2 -9.0(3)
C7 N1 C1 C6 172.04(16)
C6 C1 C2 C3 1.7(3)
N1 C1 C2 C3 -177.22(15)
C1 C2 C3 C4 0.5(3)
C2 C3 C4 C5 -2.5(3)
C2 C3 C4 C9 173.27(16)
C3 C4 C5 C6 2.3(3)
C9 C4 C5 C6 -173.35(16)
C4 C5 C6 C1 -0.2(3)
C2 C1 C6 C5 -1.8(3)
N1 C1 C6 C5 177.16(15)
C1 N1 C7 O1 -0.2(3)
C1 N1 C7 C8 -179.83(15)
C3 C4 C9 F1 41.5(2)
C5 C4 C9 F1 -142.82(16)
C3 C4 C9 F3 163.35(15)
C5 C4 C9 F3 -21.0(2)
C3 C4 C9 F2 -77.4(2)
C5 C4 C9 F2 98.30(18)
